data_4036931
loop_
_publ_author_name
'Borthakur, Upasana'
'Borah, Madhurjya'
'Deka, Manash J.'
'Saikia, Anil K.'

_publ_section_title
;
 Synthesis of Tetrahydro-1H-indeno[1,2-b]pyridine via Cascade Cyclization
 and Friedel-Crafts Reaction.
;
_journal_issue 19
_journal_name_full 'The Journal of organic chemistry'
_journal_page_first 8736
_journal_page_last 8743
_journal_paper_doi 10.1021/acs.joc.6b00988
_journal_volume 81
_journal_year 2016
_chemical_formula_sum 'C25 H22 Cl N O2 S'
_chemical_formula_weight 435.95
_space_group_IT_number 14
_space_group_name_Hall '-P 2yn'
_space_group_name_H-M_alt 'P 1 21/n 1'
_symmetry_cell_setting monoclinic
_symmetry_space_group_name_H-M 'P 1 21/n 1'
_atom_sites_solution_hydrogens geom
_atom_sites_solution_primary direct
_atom_sites_solution_secondary difmap
_audit_creation_method SHELXL-97
_cell_angle_alpha 90.00
_cell_angle_beta 102.646(8)
_cell_angle_gamma 90.00
_cell_formula_units_Z 4
_cell_length_a 15.8893(11)
_cell_length_b 8.6895(6)
_cell_length_c 16.3849(14)
_cell_measurement_reflns_used 2402
_cell_measurement_temperature 296(2)
_cell_measurement_theta_max 22.9960
_cell_measurement_theta_min 3.5030
_cell_volume 2207.4(3)
_computing_structure_refinement 'SHELXL-97 (Sheldrick, 1997)'
_computing_structure_solution 'SHELXS-97 (Sheldrick, 1990)'
_diffrn_ambient_temperature 296(2)
_diffrn_detector 'CCD plate'
_diffrn_measured_fraction_theta_full 0.998
_diffrn_measured_fraction_theta_max 0.998
_diffrn_measurement_device_type 'SuperNova, Single source at offset, Eos'
_diffrn_radiation_monochromator graphite
_diffrn_radiation_source 'fine-focus sealed tube'
_diffrn_radiation_type MoK\a
_diffrn_radiation_wavelength 0.71073
_diffrn_reflns_av_R_equivalents 0.0536
_diffrn_reflns_av_sigmaI/netI 0.0859
_diffrn_reflns_limit_h_max 19
_diffrn_reflns_limit_h_min -19
_diffrn_reflns_limit_k_max 9
_diffrn_reflns_limit_k_min -10
_diffrn_reflns_limit_l_max 19
_diffrn_reflns_limit_l_min -18
_diffrn_reflns_number 9259
_diffrn_reflns_theta_full 25.25
_diffrn_reflns_theta_max 25.25
_diffrn_reflns_theta_min 2.85
_exptl_absorpt_coefficient_mu 0.289
_exptl_absorpt_correction_type none
_exptl_crystal_colour colorless
_exptl_crystal_density_diffrn 1.306
_exptl_crystal_density_method 'not measured'
_exptl_crystal_description needle
_exptl_crystal_F_000 912
_exptl_crystal_size_max 0.32
_exptl_crystal_size_mid 0.24
_exptl_crystal_size_min 0.12
_refine_diff_density_max 0.273
_refine_diff_density_min -0.536
_refine_diff_density_rms 0.067
_refine_ls_extinction_method none
_refine_ls_goodness_of_fit_ref 1.093
_refine_ls_hydrogen_treatment constr
_refine_ls_matrix_type full
_refine_ls_number_parameters 272
_refine_ls_number_reflns 3996
_refine_ls_number_restraints 0
_refine_ls_restrained_S_all 1.093
_refine_ls_R_factor_all 0.1220
_refine_ls_R_factor_gt 0.0695
_refine_ls_shift/su_max 0.009
_refine_ls_shift/su_mean 0.000
_refine_ls_structure_factor_coef Fsqd
_refine_ls_weighting_details 'calc w=1/[\s^2^(Fo^2^)+(0.0010P)^2^+3.3000P] where P=(Fo^2^+2Fc^2^)/3'
_refine_ls_weighting_scheme calc
_refine_ls_wR_factor_gt 0.1147
_refine_ls_wR_factor_ref 0.1445
_reflns_number_gt 2242
_reflns_number_total 3996
_reflns_threshold_expression >2sigma(I)
_cod_data_source_file jo6b00988_si_002.cif
_cod_data_source_block 8d
_cod_depositor_comments
;
The following automatic conversions were performed:

data item '_symmetry_cell_setting' value 'Monoclinic' was changed to
'monoclinic' in accordance with the
/home/saulius/struct/COD-crude-data/automatic-downloads/DataCite-retrospective/ACS/depositions/lib/dictionaries/cif_core.dic
dictionary named 'cif_core.dic' version 2.4.2 last updated on
2011-04-26.

Automatic conversion script
Id: cif_fix_values 6909 2019-04-08 15:41:33Z antanas 
;
_cod_original_sg_symbol_H-M P21/n
_cod_database_code 4036931

loop_
_symmetry_equiv_pos_as_xyz
'x, y, z'
'-x+1/2, y+1/2, -z+1/2'
'-x, -y, -z'
'x-1/2, -y-1/2, z-1/2'

loop_
_atom_site_label
_atom_site_type_symbol
_atom_site_fract_x
_atom_site_fract_y
_atom_site_fract_z
_atom_site_U_iso_or_equiv
_atom_site_adp_type
_atom_site_occupancy
_atom_site_symmetry_multiplicity
_atom_site_calc_flag
_atom_site_refinement_flags
S1 S 0.33392(8) 0.62047(14) 0.72205(8) 0.0552(3) Uani 1 1 d .
Cl1 Cl 0.87731(10) 1.03350(19) 0.88207(12) 0.1095(6) Uani 1 1 d .
O2 O 0.24355(19) 0.6504(4) 0.7076(2) 0.0727(10) Uani 1 1 d .
N1 N 0.3693(2) 0.6138(4) 0.8252(2) 0.0433(8) Uani 1 1 d .
O1 O 0.3638(2) 0.4828(4) 0.6889(2) 0.0694(10) Uani 1 1 d .
C23 C 0.7984(3) 0.9051(6) 0.8988(4) 0.0651(14) Uani 1 1 d .
C20 C 0.6708(3) 0.7087(5) 0.9260(3) 0.0447(10) Uani 1 1 d .
C11 C 0.5102(3) 0.6779(5) 0.9102(3) 0.0438(10) Uani 1 1 d .
C13 C 0.5032(3) 0.4343(5) 0.8511(3) 0.0459(11) Uani 1 1 d .
C18 C 0.5881(3) 0.4522(5) 0.8964(3) 0.0475(11) Uani 1 1 d .
C12 C 0.4586(3) 0.5810(5) 0.8588(3) 0.0434(10) Uani 1 1 d .
C19 C 0.5982(2) 0.6067(5) 0.9405(3) 0.0450(10) Uani 1 1 d .
H19 H 0.6067 0.5883 1.0007 0.054 Uiso 1 1 calc R
C5 C 0.3830(3) 0.7771(5) 0.6829(3) 0.0486(11) Uani 1 1 d .
C10 C 0.4847(3) 0.8286(5) 0.9400(3) 0.0489(11) Uani 1 1 d .
H10A H 0.5259 0.9067 0.9322 0.059 Uiso 1 1 calc R
H10B H 0.4856 0.8222 0.9992 0.059 Uiso 1 1 calc R
C25 C 0.7169(3) 0.7982(5) 0.9899(3) 0.0552(12) Uani 1 1 d .
H25 H 0.7047 0.7920 1.0428 0.066 Uiso 1 1 calc R
C17 C 0.6480(3) 0.3359(5) 0.8998(3) 0.0589(12) Uani 1 1 d .
H17 H 0.7049 0.3498 0.9281 0.071 Uiso 1 1 calc R
C14 C 0.4765(3) 0.2934(5) 0.8140(3) 0.0569(12) Uani 1 1 d .
H14 H 0.4194 0.2780 0.7864 0.068 Uiso 1 1 calc R
C2 C 0.4626(4) 1.0231(6) 0.6215(3) 0.0727(15) Uani 1 1 d .
C8 C 0.3357(3) 0.7363(5) 0.8732(3) 0.0567(12) Uani 1 1 d .
H8A H 0.3273 0.6931 0.9254 0.068 Uiso 1 1 calc R
H8B H 0.2799 0.7700 0.8414 0.068 Uiso 1 1 calc R
C21 C 0.6900(3) 0.7208(6) 0.8479(3) 0.0628(13) Uani 1 1 d .
H21 H 0.6595 0.6617 0.8040 0.075 Uiso 1 1 calc R
C24 C 0.7809(3) 0.8971(5) 0.9770(3) 0.0650(13) Uani 1 1 d .
H24 H 0.8115 0.9570 1.0206 0.078 Uiso 1 1 calc R
C15 C 0.5363(4) 0.1778(6) 0.8193(3) 0.0674(14) Uani 1 1 d .
H15 H 0.5188 0.0834 0.7946 0.081 Uiso 1 1 calc R
C16 C 0.6211(4) 0.1965(5) 0.8596(3) 0.0676(15) Uani 1 1 d .
H16 H 0.6603 0.1169 0.8603 0.081 Uiso 1 1 calc R
C6 C 0.4668(3) 0.7631(6) 0.6734(3) 0.0618(13) Uani 1 1 d .
H6 H 0.4967 0.6716 0.6874 0.074 Uiso 1 1 calc R
C9 C 0.3947(3) 0.8745(5) 0.8923(3) 0.0574(12) Uani 1 1 d .
H9A H 0.3703 0.9477 0.9254 0.069 Uiso 1 1 calc R
H9B H 0.3988 0.9244 0.8404 0.069 Uiso 1 1 calc R
C4 C 0.3388(3) 0.9145(5) 0.6627(3) 0.0597(13) Uani 1 1 d .
H4 H 0.2826 0.9250 0.6696 0.072 Uiso 1 1 calc R
C22 C 0.7537(3) 0.8193(6) 0.8340(3) 0.0720(15) Uani 1 1 d .
H22 H 0.7660 0.8269 0.7812 0.086 Uiso 1 1 calc R
C7 C 0.5058(3) 0.8852(6) 0.6431(3) 0.0743(15) Uani 1 1 d .
H7 H 0.5623 0.8752 0.6370 0.089 Uiso 1 1 calc R
C3 C 0.3790(4) 1.0351(6) 0.6322(3) 0.0716(15) Uani 1 1 d .
H3 H 0.3492 1.1269 0.6185 0.086 Uiso 1 1 calc R
C1 C 0.5065(4) 1.1589(7) 0.5902(4) 0.113(2) Uani 1 1 d .
H1A H 0.4657 1.2120 0.5476 0.170 Uiso 1 1 calc R
H1B H 0.5536 1.1228 0.5673 0.170 Uiso 1 1 calc R
H1C H 0.5279 1.2278 0.6358 0.170 Uiso 1 1 calc R

loop_
_atom_site_aniso_label
_atom_site_aniso_U_11
_atom_site_aniso_U_22
_atom_site_aniso_U_33
_atom_site_aniso_U_23
_atom_site_aniso_U_13
_atom_site_aniso_U_12
S1 0.0529(7) 0.0568(8) 0.0539(7) 0.0011(6) 0.0076(5) -0.0073(6)
Cl1 0.0875(11) 0.0970(12) 0.1522(17) 0.0225(12) 0.0440(11) -0.0325(10)
O2 0.0438(18) 0.099(3) 0.069(2) 0.015(2) -0.0011(16) -0.0143(19)
N1 0.0386(19) 0.046(2) 0.045(2) -0.0035(17) 0.0085(15) -0.0044(17)
O1 0.097(3) 0.053(2) 0.054(2) -0.0085(16) 0.0060(18) -0.0015(19)
C23 0.048(3) 0.062(3) 0.089(4) 0.014(3) 0.025(3) -0.004(3)
C20 0.040(2) 0.044(2) 0.052(3) -0.001(2) 0.013(2) 0.002(2)
C11 0.044(2) 0.040(2) 0.052(3) 0.000(2) 0.020(2) -0.002(2)
C13 0.052(3) 0.037(2) 0.053(3) -0.001(2) 0.021(2) -0.003(2)
C18 0.055(3) 0.039(2) 0.054(3) 0.004(2) 0.024(2) 0.006(2)
C12 0.043(2) 0.040(2) 0.051(3) 0.002(2) 0.019(2) -0.001(2)
C19 0.044(2) 0.049(3) 0.045(2) 0.001(2) 0.0164(19) 0.002(2)
C5 0.049(3) 0.052(3) 0.046(3) -0.001(2) 0.014(2) 0.002(2)
C10 0.053(3) 0.043(2) 0.053(3) -0.009(2) 0.018(2) 0.002(2)
C25 0.054(3) 0.060(3) 0.052(3) -0.001(2) 0.013(2) -0.006(2)
C17 0.064(3) 0.057(3) 0.059(3) 0.002(3) 0.020(2) 0.012(3)
C14 0.073(3) 0.041(3) 0.058(3) 0.000(2) 0.017(2) -0.003(3)
C2 0.093(4) 0.068(4) 0.065(4) 0.000(3) 0.035(3) -0.014(3)
C8 0.044(3) 0.073(3) 0.055(3) 0.004(3) 0.015(2) 0.009(2)
C21 0.068(3) 0.070(3) 0.056(3) -0.008(3) 0.025(3) -0.011(3)
C24 0.059(3) 0.057(3) 0.076(4) 0.000(3) 0.007(3) -0.011(3)
C15 0.099(4) 0.045(3) 0.062(3) -0.005(3) 0.024(3) 0.005(3)
C16 0.092(4) 0.045(3) 0.073(4) 0.004(3) 0.032(3) 0.024(3)
C6 0.064(3) 0.059(3) 0.071(3) -0.002(3) 0.031(3) 0.009(3)
C9 0.060(3) 0.048(3) 0.065(3) -0.009(2) 0.015(2) 0.014(2)
C4 0.058(3) 0.059(3) 0.064(3) 0.001(3) 0.018(2) 0.003(3)
C22 0.076(4) 0.081(4) 0.069(4) 0.008(3) 0.039(3) 0.000(3)
C7 0.072(3) 0.080(4) 0.082(4) -0.003(3) 0.040(3) 0.001(3)
C3 0.087(4) 0.051(3) 0.076(4) 0.002(3) 0.018(3) 0.004(3)
C1 0.157(6) 0.095(5) 0.099(5) 0.009(4) 0.054(5) -0.041(5)

loop_
_atom_type_symbol
_atom_type_description
_atom_type_scat_dispersion_real
_atom_type_scat_dispersion_imag
_atom_type_scat_source
C C 0.0033 0.0016 'International Tables Vol C Tables 4.2.6.8 and 6.1.1.4'
H H 0.0000 0.0000 'International Tables Vol C Tables 4.2.6.8 and 6.1.1.4'
N N 0.0061 0.0033 'International Tables Vol C Tables 4.2.6.8 and 6.1.1.4'
O O 0.0106 0.0060 'International Tables Vol C Tables 4.2.6.8 and 6.1.1.4'
S S 0.1246 0.1234 'International Tables Vol C Tables 4.2.6.8 and 6.1.1.4'
Cl Cl 0.1484 0.1585 'International Tables Vol C Tables 4.2.6.8 and 6.1.1.4'

loop_
_geom_angle_atom_site_label_1
_geom_angle_atom_site_label_2
_geom_angle_atom_site_label_3
_geom_angle
O2 S1 O1 119.5(2)
O2 S1 N1 106.20(18)
O1 S1 N1 106.85(19)
O2 S1 C5 108.0(2)
O1 S1 C5 107.3(2)
N1 S1 C5 108.62(19)
C12 N1 C8 112.2(3)
C12 N1 S1 118.9(3)
C8 N1 S1 115.6(3)
C22 C23 C24 121.5(4)
C22 C23 Cl1 119.8(4)
C24 C23 Cl1 118.7(4)
C25 C20 C21 118.1(4)
C25 C20 C19 120.5(4)
C21 C20 C19 121.3(4)
C12 C11 C10 126.1(4)
C12 C11 C19 110.2(3)
C10 C11 C19 123.5(4)
C14 C13 C18 119.8(4)
C14 C13 C12 133.7(4)
C18 C13 C12 106.5(4)
C17 C18 C13 121.0(4)
C17 C18 C19 129.0(4)
C13 C18 C19 109.9(4)
C11 C12 N1 122.4(4)
C11 C12 C13 110.9(4)
N1 C12 C13 126.3(4)
C11 C19 C20 113.1(3)
C11 C19 C18 102.3(3)
C20 C19 C18 116.6(3)
C6 C5 C4 119.9(4)
C6 C5 S1 119.3(4)
C4 C5 S1 120.7(3)
C11 C10 C9 110.8(4)
C20 C25 C24 121.4(4)
C18 C17 C16 118.5(5)
C15 C14 C13 118.4(5)
C3 C2 C7 117.9(5)
C3 C2 C1 120.7(5)
C7 C2 C1 121.4(5)
N1 C8 C9 113.5(3)
C22 C21 C20 121.2(5)
C23 C24 C25 118.8(5)
C14 C15 C16 122.4(5)
C15 C16 C17 119.7(5)
C7 C6 C5 119.7(5)
C8 C9 C10 111.6(4)
C3 C4 C5 119.4(4)
C23 C22 C21 119.0(5)
C6 C7 C2 121.4(5)
C4 C3 C2 121.6(5)

loop_
_geom_bond_atom_site_label_1
_geom_bond_atom_site_label_2
_geom_bond_distance
S1 O2 1.427(3)
S1 O1 1.437(3)
S1 N1 1.662(3)
S1 C5 1.758(4)
Cl1 C23 1.744(5)
N1 C12 1.434(5)
N1 C8 1.490(5)
C23 C22 1.363(7)
C23 C24 1.371(7)
C20 C25 1.379(6)
C20 C21 1.383(6)
C20 C19 1.514(5)
C11 C12 1.336(5)
C11 C10 1.485(5)
C11 C19 1.510(5)
C13 C14 1.390(6)
C13 C18 1.399(6)
C13 C12 1.478(5)
C18 C17 1.381(5)
C18 C19 1.516(6)
C5 C6 1.378(5)
C5 C4 1.388(6)
C10 C9 1.525(6)
C25 C24 1.382(6)
C17 C16 1.400(6)
C14 C15 1.373(6)
C2 C3 1.381(7)
C2 C7 1.387(7)
C2 C1 1.515(7)
C8 C9 1.514(6)
C21 C22 1.382(6)
C15 C16 1.374(7)
C6 C7 1.375(6)
C4 C3 1.376(6)
